data_7129907
loop_
_publ_author_name
'Solanke, Pooja R.'
'Cinsani, Radhika'
'Nayani, Kiranmai'
'Mainkar, Prathama S.'
'Chandrasekhar, Srivari'

_publ_section_title
;
 Quaternary Carbon Construction through Piancatelli Rearrangement: Easy
 Access to Spirocyclopentenones
;
_journal_name_full 'Chemical Communications'
_journal_paper_doi 10.1039/D2CC00050D
_journal_year 2022
_chemical_formula_moiety 'C20 H14 N2 O2'
_chemical_formula_sum 'C20 H14 N2 O2'
_chemical_formula_weight 314.33
_space_group_crystal_system triclinic
_space_group_IT_number 2
_space_group_name_Hall '-P 1'
_space_group_name_H-M_alt 'P -1'
_atom_sites_solution_hydrogens mixed
_audit_creation_method SHELXL-2018/3
_audit_update_record
;
2021-08-21 deposited with the CCDC.	2022-03-29 downloaded from the CCDC.
;
_cell_angle_alpha 102.836(3)
_cell_angle_beta 101.585(8)
_cell_angle_gamma 99.182(9)
_cell_formula_units_Z 2
_cell_length_a 6.5740(7)
_cell_length_b 8.6042(6)
_cell_length_c 14.8471(8)
_cell_measurement_reflns_used 9889
_cell_measurement_temperature 294(2)
_cell_measurement_theta_max 28.97
_cell_measurement_theta_min 2.68
_cell_volume 783.60(12)
_computing_cell_refinement '<i>SAINT</i> (Bruker, 2016)'
_computing_data_collection '<i>APEX3</i> (Bruker, 2016)'
_computing_data_reduction 'Bruker SAINT'
_computing_molecular_graphics 'Bruker SHELXTL'
_computing_publication_material 'Bruker SHELXTL'
_computing_structure_refinement 'SHELXL-2018/3 (Sheldrick, 2018)'
_computing_structure_solution 'SHELXT 2018/2 (Sheldrick, 2018)'
_diffrn_ambient_temperature 294(2)
_diffrn_measured_fraction_theta_full 0.998
_diffrn_measured_fraction_theta_max 0.996
_diffrn_measurement_device_type 'Bruker D8 QUEST PHOTON-100'
_diffrn_measurement_method '\w and \f'
_diffrn_radiation_type MoK\a
_diffrn_radiation_wavelength 0.71073
_diffrn_reflns_av_R_equivalents 0.0797
_diffrn_reflns_av_unetI/netI 0.0750
_diffrn_reflns_Laue_measured_fraction_full 0.998
_diffrn_reflns_Laue_measured_fraction_max 0.996
_diffrn_reflns_limit_h_max 8
_diffrn_reflns_limit_h_min -8
_diffrn_reflns_limit_k_max 10
_diffrn_reflns_limit_k_min -10
_diffrn_reflns_limit_l_max 17
_diffrn_reflns_limit_l_min -18
_diffrn_reflns_number 10367
_diffrn_reflns_point_group_measured_fraction_full 0.998
_diffrn_reflns_point_group_measured_fraction_max 0.996
_diffrn_reflns_theta_full 25.242
_diffrn_reflns_theta_max 26.388
_diffrn_reflns_theta_min 2.485
_exptl_absorpt_coefficient_mu 0.088
_exptl_absorpt_correction_T_max 0.7454
_exptl_absorpt_correction_T_min 0.5215
_exptl_absorpt_correction_type multi-scan
_exptl_absorpt_process_details
;
 SADABS 2016/2: Krause, L., Herbst-Irmer, R., Sheldrick G.M. & Stalke D.,
 J. Appl. Cryst. 48 (2015) 3-10
;
_exptl_crystal_colour colorless
_exptl_crystal_density_diffrn 1.332
_exptl_crystal_description block
_exptl_crystal_F_000 328
_exptl_crystal_size_max 0.260
_exptl_crystal_size_mid 0.240
_exptl_crystal_size_min 0.160
_refine_diff_density_max 0.220
_refine_diff_density_min -0.196
_refine_diff_density_rms 0.039
_refine_ls_extinction_method none
_refine_ls_goodness_of_fit_ref 1.012
_refine_ls_hydrogen_treatment mixed
_refine_ls_matrix_type full
_refine_ls_number_parameters 224
_refine_ls_number_reflns 3214
_refine_ls_number_restraints 0
_refine_ls_restrained_S_all 1.012
_refine_ls_R_factor_all 0.0852
_refine_ls_R_factor_gt 0.0451
_refine_ls_shift/su_max 0.005
_refine_ls_shift/su_mean 0.001
_refine_ls_structure_factor_coef Fsqd
_refine_ls_weighting_details 'w=1/[\s^2^(Fo^2^)+(0.0717P)^2^+0.0353P] where P=(Fo^2^+2Fc^2^)/3'
_refine_ls_weighting_scheme calc
_refine_ls_wR_factor_gt 0.1211
_refine_ls_wR_factor_ref 0.1393
_reflns_Friedel_coverage 0.000
_reflns_number_gt 2187
_reflns_number_total 3214
_reflns_threshold_expression 'I > 2\s(I)'
_cod_data_source_file d2cc00050d2.cif
_cod_data_source_block KB14_0m
_cod_original_cell_volume 783.60(11)
_cod_database_code 7129907
_shelx_shelxl_version_number 2018/3
_shelx_space_group_comment
;
The symmetry employed for this shelxl refinement is uniquely defined
by the following loop, which should always be used as a source of
symmetry information in preference to the above space-group names.
They are only intended as comments.
;
_shelx_estimated_absorpt_t_min 0.978
_shelx_estimated_absorpt_t_max 0.986

loop_
_space_group_symop_operation_xyz
'x, y, z'
'-x, -y, -z'

loop_
_atom_site_label
_atom_site_type_symbol
_atom_site_fract_x
_atom_site_fract_y
_atom_site_fract_z
_atom_site_U_iso_or_equiv
_atom_site_adp_type
_atom_site_occupancy
_atom_site_site_symmetry_order
_atom_site_calc_flag
_atom_site_refinement_flags_posn
_atom_site_refinement_flags_adp
_atom_site_refinement_flags_occupancy
_atom_site_disorder_assembly
_atom_site_disorder_group
C1 C 0.5694(3) 0.1579(2) 0.75140(13) 0.0385(4) Uani 1 1 d . . . . .
C2 C 0.3969(3) 0.0215(2) 0.71892(14) 0.0418(5) Uani 1 1 d . . . . .
C3 C 0.2422(4) -0.0043(2) 0.76841(16) 0.0530(6) Uani 1 1 d . . . . .
H3 H 0.131059 -0.095566 0.746123 0.064 Uiso 1 1 calc R U . . .
C4 C 0.2604(4) 0.1107(3) 0.85160(17) 0.0634(7) Uani 1 1 d . . . . .
H4 H 0.158817 0.096938 0.886261 0.076 Uiso 1 1 calc R U . . .
C5 C 0.4266(4) 0.2476(3) 0.88571(16) 0.0638(7) Uani 1 1 d . . . . .
H5 H 0.433125 0.323530 0.942182 0.077 Uiso 1 1 calc R U . . .
C6 C 0.5820(4) 0.2724(2) 0.83696(14) 0.0524(6) Uani 1 1 d . . . . .
H6 H 0.693256 0.363610 0.860512 0.063 Uiso 1 1 calc R U . . .
C7 C 0.6966(3) 0.14149(19) 0.68270(13) 0.0371(4) Uani 1 1 d . . . . .
C8 C 0.5995(3) 0.0008(2) 0.61474(14) 0.0436(5) Uani 1 1 d . . . . .
H8 H 0.648610 -0.040681 0.561751 0.052 Uiso 1 1 calc R U . . .
C9 C 0.9007(3) 0.2520(2) 0.68713(13) 0.0380(4) Uani 1 1 d . . . . .
H9 H 0.994364 0.265945 0.749975 0.046 Uiso 1 1 calc R U . . .
C10 C 0.8901(3) 0.42696(18) 0.67556(12) 0.0305(4) Uani 1 1 d . . . . .
C11 C 1.0648(3) 0.4623(2) 0.62280(14) 0.0402(4) Uani 1 1 d . . . . .
C12 C 1.1123(3) 0.3060(2) 0.58117(17) 0.0530(5) Uani 1 1 d . . . . .
H12 H 1.195580 0.289399 0.537571 0.064 Uiso 1 1 calc R U . . .
C13 C 1.0190(3) 0.1917(2) 0.61494(15) 0.0481(5) Uani 1 1 d . . . . .
H13 H 1.026155 0.082691 0.595452 0.058 Uiso 1 1 calc R U . . .
C14 C 0.9020(3) 0.55925(19) 0.76240(12) 0.0332(4) Uani 1 1 d . . . . .
C15 C 0.7300(3) 0.63198(19) 0.74468(12) 0.0352(4) Uani 1 1 d . . . . .
C16 C 0.6823(3) 0.43128(18) 0.60730(12) 0.0294(4) Uani 1 1 d . . . . .
C17 C 1.0452(4) 0.6115(2) 0.85002(14) 0.0504(5) Uani 1 1 d . . . . .
H17 H 1.162473 0.564808 0.862795 0.061 Uiso 1 1 calc R U . . .
C18 C 1.0099(4) 0.7361(3) 0.91914(15) 0.0645(7) Uani 1 1 d . . . . .
H18 H 1.104539 0.772862 0.978883 0.077 Uiso 1 1 calc R U . . .
C19 C 0.8383(5) 0.8050(3) 0.90035(15) 0.0636(7) Uani 1 1 d . . . . .
H19 H 0.817895 0.887641 0.947790 0.076 Uiso 1 1 calc R U . . .
C20 C 0.6939(4) 0.7549(2) 0.81242(15) 0.0541(6) Uani 1 1 d . . . . .
H20 H 0.577448 0.802356 0.799660 0.065 Uiso 1 1 calc R U . . .
O1 O 1.1447(2) 0.59678(16) 0.61941(11) 0.0548(4) Uani 1 1 d . . . . .
O2 O 0.6029(2) 0.34207(14) 0.52805(9) 0.0393(3) Uani 1 1 d . . . . .
N1 N 0.4194(3) -0.07146(19) 0.63495(13) 0.0471(4) Uani 1 1 d . . . . .
H1N H 0.340(4) -0.167(3) 0.5993(15) 0.061(7) Uiso 1 1 d . . . . .
N2 N 0.6065(3) 0.55655(17) 0.65166(11) 0.0387(4) Uani 1 1 d . . . . .
H2N H 0.492(3) 0.587(2) 0.6222(15) 0.058 Uiso 1 1 d . U . . .

loop_
_atom_site_aniso_label
_atom_site_aniso_U_11
_atom_site_aniso_U_22
_atom_site_aniso_U_33
_atom_site_aniso_U_23
_atom_site_aniso_U_13
_atom_site_aniso_U_12
C1 0.0486(12) 0.0337(8) 0.0361(10) 0.0143(8) 0.0109(9) 0.0095(8)
C2 0.0512(12) 0.0344(9) 0.0414(11) 0.0157(8) 0.0092(9) 0.0087(8)
C3 0.0595(14) 0.0468(11) 0.0573(14) 0.0237(10) 0.0188(11) 0.0045(10)
C4 0.0777(18) 0.0662(14) 0.0593(15) 0.0275(12) 0.0348(13) 0.0143(13)
C5 0.0877(19) 0.0594(13) 0.0458(13) 0.0088(11) 0.0294(13) 0.0105(13)
C6 0.0670(15) 0.0458(11) 0.0421(11) 0.0103(9) 0.0161(11) 0.0039(10)
C7 0.0444(11) 0.0289(8) 0.0387(10) 0.0104(7) 0.0089(9) 0.0097(8)
C8 0.0556(13) 0.0353(9) 0.0421(11) 0.0104(8) 0.0157(10) 0.0109(9)
C9 0.0395(11) 0.0345(9) 0.0402(10) 0.0097(8) 0.0069(9) 0.0122(8)
C10 0.0247(9) 0.0312(8) 0.0349(9) 0.0064(7) 0.0085(7) 0.0057(7)
C11 0.0290(10) 0.0465(10) 0.0445(11) 0.0094(9) 0.0119(8) 0.0060(8)
C12 0.0357(11) 0.0566(12) 0.0670(14) 0.0029(11) 0.0256(11) 0.0128(9)
C13 0.0391(12) 0.0435(10) 0.0613(13) 0.0054(9) 0.0129(10) 0.0187(9)
C14 0.0334(10) 0.0316(8) 0.0330(9) 0.0082(7) 0.0084(8) 0.0025(7)
C15 0.0396(10) 0.0325(8) 0.0341(10) 0.0067(7) 0.0123(8) 0.0079(8)
C16 0.0288(9) 0.0292(8) 0.0317(9) 0.0087(7) 0.0116(7) 0.0037(7)
C17 0.0534(13) 0.0467(11) 0.0424(12) 0.0082(9) -0.0015(10) 0.0074(10)
C18 0.094(2) 0.0511(12) 0.0326(11) 0.0010(10) 0.0003(12) 0.0039(13)
C19 0.099(2) 0.0481(12) 0.0390(12) -0.0010(10) 0.0209(13) 0.0163(13)
C20 0.0704(16) 0.0481(11) 0.0486(13) 0.0063(9) 0.0220(12) 0.0257(11)
O1 0.0458(9) 0.0494(8) 0.0715(10) 0.0155(7) 0.0297(8) -0.0017(7)
O2 0.0385(7) 0.0406(7) 0.0337(7) 0.0040(6) 0.0059(6) 0.0057(6)
N1 0.0551(11) 0.0325(8) 0.0479(10) 0.0066(8) 0.0107(9) 0.0011(8)
N2 0.0350(9) 0.0415(8) 0.0389(9) 0.0063(7) 0.0056(7) 0.0164(7)

loop_
_atom_type_symbol
_atom_type_description
_atom_type_scat_dispersion_real
_atom_type_scat_dispersion_imag
_atom_type_scat_source
C C 0.0033 0.0016 'International Tables Vol C Tables 4.2.6.8 and 6.1.1.4'
H H 0.0000 0.0000 'International Tables Vol C Tables 4.2.6.8 and 6.1.1.4'
N N 0.0061 0.0033 'International Tables Vol C Tables 4.2.6.8 and 6.1.1.4'
O O 0.0106 0.0060 'International Tables Vol C Tables 4.2.6.8 and 6.1.1.4'

loop_
_geom_angle_atom_site_label_1
_geom_angle_atom_site_label_2
_geom_angle_atom_site_label_3
_geom_angle
_geom_angle_site_symmetry_1
_geom_angle_site_symmetry_3
_geom_angle_publ_flag
C6 C1 C2 118.13(18) . . ?
C6 C1 C7 134.96(18) . . ?
C2 C1 C7 106.90(16) . . ?
N1 C2 C3 129.88(19) . . ?
N1 C2 C1 107.22(17) . . ?
C3 C2 C1 122.89(19) . . ?
C4 C3 C2 117.1(2) . . ?
C4 C3 H3 121.5 . . ?
C2 C3 H3 121.5 . . ?
C3 C4 C5 121.9(2) . . ?
C3 C4 H4 119.1 . . ?
C5 C4 H4 119.1 . . ?
C6 C5 C4 121.0(2) . . ?
C6 C5 H5 119.5 . . ?
C4 C5 H5 119.5 . . ?
C5 C6 C1 119.0(2) . . ?
C5 C6 H6 120.5 . . ?
C1 C6 H6 120.5 . . ?
C8 C7 C1 106.19(17) . . ?
C8 C7 C9 126.48(18) . . ?
C1 C7 C9 127.27(17) . . ?
C7 C8 N1 110.64(18) . . ?
C7 C8 H8 124.7 . . ?
N1 C8 H8 124.7 . . ?
C7 C9 C13 116.09(16) . . ?
C7 C9 C10 117.42(14) . . ?
C13 C9 C10 102.18(14) . . ?
C7 C9 H9 106.8 . . ?
C13 C9 H9 106.8 . . ?
C10 C9 H9 106.8 . . ?
C14 C10 C16 102.75(13) . . ?
C14 C10 C11 114.54(14) . . ?
C16 C10 C11 104.87(13) . . ?
C14 C10 C9 118.40(13) . . ?
C16 C10 C9 112.80(13) . . ?
C11 C10 C9 102.99(13) . . ?
O1 C11 C12 128.33(18) . . ?
O1 C11 C10 124.52(17) . . ?
C12 C11 C10 107.15(15) . . ?
C13 C12 C11 109.55(18) . . ?
C13 C12 H12 125.2 . . ?
C11 C12 H12 125.2 . . ?
C12 C13 C9 114.50(17) . . ?
C12 C13 H13 122.7 . . ?
C9 C13 H13 122.7 . . ?
C17 C14 C15 119.83(17) . . ?
C17 C14 C10 131.44(16) . . ?
C15 C14 C10 108.73(15) . . ?
C20 C15 C14 122.30(18) . . ?
C20 C15 N2 128.58(18) . . ?
C14 C15 N2 109.10(15) . . ?
O2 C16 N2 126.14(16) . . ?
O2 C16 C10 126.90(15) . . ?
N2 C16 C10 106.95(14) . . ?
C14 C17 C18 118.2(2) . . ?
C14 C17 H17 120.9 . . ?
C18 C17 H17 120.9 . . ?
C19 C18 C17 120.9(2) . . ?
C19 C18 H18 119.5 . . ?
C17 C18 H18 119.5 . . ?
C18 C19 C20 121.5(2) . . ?
C18 C19 H19 119.2 . . ?
C20 C19 H19 119.2 . . ?
C15 C20 C19 117.2(2) . . ?
C15 C20 H20 121.4 . . ?
C19 C20 H20 121.4 . . ?
C8 N1 C2 109.04(17) . . ?
C8 N1 H1N 122.4(15) . . ?
C2 N1 H1N 128.5(15) . . ?
C16 N2 C15 112.34(15) . . ?
C16 N2 H2N 121.9(13) . . ?
C15 N2 H2N 125.8(13) . . ?

loop_
_geom_bond_atom_site_label_1
_geom_bond_atom_site_label_2
_geom_bond_distance
_geom_bond_site_symmetry_2
_geom_bond_publ_flag
C1 C6 1.403(3) . ?
C1 C2 1.414(3) . ?
C1 C7 1.441(3) . ?
C2 N1 1.373(2) . ?
C2 C3 1.387(3) . ?
C3 C4 1.371(3) . ?
C3 H3 0.9300 . ?
C4 C5 1.393(3) . ?
C4 H4 0.9300 . ?
C5 C6 1.382(3) . ?
C5 H5 0.9300 . ?
C6 H6 0.9300 . ?
C7 C8 1.358(3) . ?
C7 C9 1.496(2) . ?
C8 N1 1.367(3) . ?
C8 H8 0.9300 . ?
C9 C13 1.496(3) . ?
C9 C10 1.563(2) . ?
C9 H9 0.9800 . ?
C10 C14 1.498(2) . ?
C10 C16 1.540(2) . ?
C10 C11 1.543(2) . ?
C11 O1 1.208(2) . ?
C11 C12 1.460(3) . ?
C12 C13 1.321(3) . ?
C12 H12 0.9300 . ?
C13 H13 0.9300 . ?
C14 C17 1.376(2) . ?
C14 C15 1.385(2) . ?
C15 C20 1.375(2) . ?
C15 N2 1.404(2) . ?
C16 O2 1.213(2) . ?
C16 N2 1.353(2) . ?
C17 C18 1.394(3) . ?
C17 H17 0.9300 . ?
C18 C19 1.365(3) . ?
C18 H18 0.9300 . ?
C19 C20 1.383(3) . ?
C19 H19 0.9300 . ?
C20 H20 0.9300 . ?
N1 H1N 0.89(2) . ?
N2 H2N 0.90(2) . ?

loop_
_geom_hbond_atom_site_label_D
_geom_hbond_atom_site_label_H
_geom_hbond_atom_site_label_A
_geom_hbond_distance_DH
_geom_hbond_distance_HA
_geom_hbond_distance_DA
_geom_hbond_angle_DHA
_geom_hbond_site_symmetry_A
_geom_hbond_publ_flag
N1 H1N O1 0.89(2) 2.34(2) 3.059(2) 138.6(19) 1_445 yes
N1 H1N O2 0.89(2) 2.28(2) 2.923(2) 129.6(19) 2_656 yes
N2 H2N O1 0.90(2) 2.29(2) 3.065(2) 144.1(18) 1_455 yes
N2 H2N O2 0.90(2) 2.43(2) 3.1173(19) 133.5(18) 2_666 yes

loop_
_geom_torsion_atom_site_label_1
_geom_torsion_atom_site_label_2
_geom_torsion_atom_site_label_3
_geom_torsion_atom_site_label_4
_geom_torsion
_geom_torsion_site_symmetry_1
_geom_torsion_site_symmetry_2
_geom_torsion_site_symmetry_3
_geom_torsion_site_symmetry_4
_geom_torsion_publ_flag
C6 C1 C2 N1 179.95(16) . . . . ?
C7 C1 C2 N1 -0.19(19) . . . . ?
C6 C1 C2 C3 -0.7(3) . . . . ?
C7 C1 C2 C3 179.15(16) . . . . ?
N1 C2 C3 C4 179.98(19) . . . . ?
C1 C2 C3 C4 0.8(3) . . . . ?
C2 C3 C4 C5 -0.2(3) . . . . ?
C3 C4 C5 C6 -0.5(4) . . . . ?
C4 C5 C6 C1 0.6(3) . . . . ?
C2 C1 C6 C5 0.0(3) . . . . ?
C7 C1 C6 C5 -179.82(19) . . . . ?
C6 C1 C7 C8 179.5(2) . . . . ?
C2 C1 C7 C8 -0.32(19) . . . . ?
C6 C1 C7 C9 2.3(3) . . . . ?
C2 C1 C7 C9 -177.57(15) . . . . ?
C1 C7 C8 N1 0.7(2) . . . . ?
C9 C7 C8 N1 178.00(15) . . . . ?
C8 C7 C9 C13 -6.8(3) . . . . ?
C1 C7 C9 C13 169.96(16) . . . . ?
C8 C7 C9 C10 114.5(2) . . . . ?
C1 C7 C9 C10 -68.8(2) . . . . ?
C7 C9 C10 C14 86.4(2) . . . . ?
C13 C9 C10 C14 -145.40(16) . . . . ?
C7 C9 C10 C16 -33.6(2) . . . . ?
C13 C9 C10 C16 94.65(17) . . . . ?
C7 C9 C10 C11 -146.09(16) . . . . ?
C13 C9 C10 C11 -17.86(17) . . . . ?
C14 C10 C11 O1 -31.6(2) . . . . ?
C16 C10 C11 O1 80.3(2) . . . . ?
C9 C10 C11 O1 -161.51(19) . . . . ?
C14 C10 C11 C12 147.63(16) . . . . ?
C16 C10 C11 C12 -100.52(16) . . . . ?
C9 C10 C11 C12 17.70(19) . . . . ?
O1 C11 C12 C13 168.8(2) . . . . ?
C10 C11 C12 C13 -10.4(2) . . . . ?
C11 C12 C13 C9 -2.2(3) . . . . ?
C7 C9 C13 C12 142.44(18) . . . . ?
C10 C9 C13 C12 13.4(2) . . . . ?
C16 C10 C14 C17 176.77(18) . . . . ?
C11 C10 C14 C17 -70.1(2) . . . . ?
C9 C10 C14 C17 51.7(3) . . . . ?
C16 C10 C14 C15 -1.85(16) . . . . ?
C11 C10 C14 C15 111.26(16) . . . . ?
C9 C10 C14 C15 -126.88(16) . . . . ?
C17 C14 C15 C20 -0.8(3) . . . . ?
C10 C14 C15 C20 177.99(16) . . . . ?
C17 C14 C15 N2 -179.13(16) . . . . ?
C10 C14 C15 N2 -0.32(19) . . . . ?
C14 C10 C16 O2 -177.91(15) . . . . ?
C11 C10 C16 O2 62.0(2) . . . . ?
C9 C10 C16 O2 -49.3(2) . . . . ?
C14 C10 C16 N2 3.44(16) . . . . ?
C11 C10 C16 N2 -116.60(15) . . . . ?
C9 C10 C16 N2 132.06(15) . . . . ?
C15 C14 C17 C18 0.8(3) . . . . ?
C10 C14 C17 C18 -177.72(18) . . . . ?
C14 C17 C18 C19 -0.2(3) . . . . ?
C17 C18 C19 C20 -0.3(4) . . . . ?
C14 C15 C20 C19 0.3(3) . . . . ?
N2 C15 C20 C19 178.23(18) . . . . ?
C18 C19 C20 C15 0.3(3) . . . . ?
C7 C8 N1 C2 -0.9(2) . . . . ?
C3 C2 N1 C8 -178.64(19) . . . . ?
C1 C2 N1 C8 0.6(2) . . . . ?
O2 C16 N2 C15 177.42(15) . . . . ?
C10 C16 N2 C15 -3.92(19) . . . . ?
C20 C15 N2 C16 -175.38(18) . . . . ?
C14 C15 N2 C16 2.8(2) . . . . ?
